data_7224171
loop_
_publ_author_name
'Chen, Li-Zhuang'
'Pan, Qi-Jian'
'Cao, Xing-Xing'
'Wang, Fang-Ming'

_publ_section_title
;
 Crystal structure, magnetism, and dielectric properties based on the
 axially chiral ligand
 2,2&#x2032;-dinitro-4,4&#x2032;-biphenyldicarboxylic acid
;
_journal_issue 11
_journal_name_full CrystEngComm
_journal_page_first 1944
_journal_paper_doi 10.1039/C5CE02426A
_journal_volume 18
_journal_year 2016
_chemical_formula_moiety 'C24 H14 Mn N4 O8'
_chemical_formula_sum 'C24 H14 Mn N4 O8'
_chemical_formula_weight 541.33
_space_group_crystal_system monoclinic
_space_group_IT_number 15
_space_group_name_Hall '-C 2yc'
_space_group_name_H-M_alt 'C 1 2/c 1'
_symmetry_space_group_name_Hall '-C 2yc'
_symmetry_space_group_name_H-M 'C 1 2/c 1'
_atom_sites_solution_hydrogens geom
_audit_creation_method SHELXL-2014/7
_audit_update_record
;
2016-01-29 deposited with the CCDC.
2016-02-09 downloaded from the CCDC.
;
_cell_angle_alpha 90
_cell_angle_beta 97.320(3)
_cell_angle_gamma 90
_cell_formula_units_Z 4
_cell_length_a 13.827(3)
_cell_length_b 19.685(4)
_cell_length_c 8.9064(17)
_cell_measurement_reflns_used 1042
_cell_measurement_temperature 293(2)
_cell_measurement_theta_max 19.65
_cell_measurement_theta_min 2.78
_cell_volume 2404.4(8)
_computing_cell_refinement 'Bruker SMART'
_computing_data_collection 'Bruker SMART'
_computing_data_reduction 'Bruker SAINT'
_computing_molecular_graphics 'Bruker SHELXTL'
_computing_publication_material 'Bruker SHELXTL'
_computing_structure_refinement 'SHELXL-2014/7 (Sheldrick, 2014)'
_diffrn_ambient_temperature 293(2)
_diffrn_measured_fraction_theta_full 0.993
_diffrn_measured_fraction_theta_max 0.993
_diffrn_measurement_device_type 'CCD area detector'
_diffrn_measurement_method 'phi and omega scans'
_diffrn_radiation_type MoK\a
_diffrn_radiation_wavelength 0.71073
_diffrn_reflns_av_R_equivalents 0.0627
_diffrn_reflns_av_unetI/netI 0.0586
_diffrn_reflns_Laue_measured_fraction_full 0.993
_diffrn_reflns_Laue_measured_fraction_max 0.993
_diffrn_reflns_limit_h_max 16
_diffrn_reflns_limit_h_min -16
_diffrn_reflns_limit_k_max 23
_diffrn_reflns_limit_k_min -23
_diffrn_reflns_limit_l_max 9
_diffrn_reflns_limit_l_min -10
_diffrn_reflns_number 8581
_diffrn_reflns_point_group_measured_fraction_full 0.993
_diffrn_reflns_point_group_measured_fraction_max 0.993
_diffrn_reflns_theta_full 24.785
_diffrn_reflns_theta_max 24.785
_diffrn_reflns_theta_min 2.779
_exptl_absorpt_coefficient_mu 0.606
_exptl_absorpt_correction_T_max 0.976
_exptl_absorpt_correction_T_min 0.934
_exptl_absorpt_correction_type multi-scan
_exptl_absorpt_process_details sadabs
_exptl_crystal_colour 'light yellow'
_exptl_crystal_density_diffrn 1.495
_exptl_crystal_description block
_exptl_crystal_F_000 1100
_exptl_crystal_size_max 0.100
_exptl_crystal_size_mid 0.040
_exptl_crystal_size_min 0.020
_refine_diff_density_max 0.352
_refine_diff_density_min -0.503
_refine_diff_density_rms 0.065
_refine_ls_extinction_method none
_refine_ls_goodness_of_fit_ref 1.109
_refine_ls_hydrogen_treatment constr
_refine_ls_matrix_type full
_refine_ls_number_parameters 187
_refine_ls_number_reflns 2058
_refine_ls_number_restraints 72
_refine_ls_restrained_S_all 1.218
_refine_ls_R_factor_all 0.0777
_refine_ls_R_factor_gt 0.0466
_refine_ls_shift/su_max 0.001
_refine_ls_shift/su_mean 0.000
_refine_ls_structure_factor_coef Fsqd
_refine_ls_weighting_details 'w=1/[\s^2^(Fo^2^)+(0.0485P)^2^+0.8039P] where P=(Fo^2^+2Fc^2^)/3'
_refine_ls_weighting_scheme calc
_refine_ls_wR_factor_gt 0.1042
_refine_ls_wR_factor_ref 0.1149
_reflns_Friedel_coverage 0.000
_reflns_number_gt 1462
_reflns_number_total 2058
_reflns_threshold_expression 'I > 2\s(I)'
_cod_data_source_file c5ce02426a2.cif
_cod_data_source_block 11
_cod_depositor_comments 'Adding full bibliography for 7224168--7224173.cif.'
_cod_database_code 7224171
_shelx_shelxl_version_number 2014/7
_shelx_space_group_comment
;
The symmetry employed for this shelxl refinement is uniquely defined
by the following loop, which should always be used as a source of
symmetry information in preference to the above space-group names.
They are only intended as comments.
;
_shelx_estimated_absorpt_t_min 0.942
_shelx_estimated_absorpt_t_max 0.988

loop_
_space_group_symop_operation_xyz
'x, y, z'
'-x, y, -z+1/2'
'x+1/2, y+1/2, z'
'-x+1/2, y+1/2, -z+1/2'
'-x, -y, -z'
'x, -y, z-1/2'
'-x+1/2, -y+1/2, -z'
'x+1/2, -y+1/2, z-1/2'

loop_
_atom_site_label
_atom_site_type_symbol
_atom_site_fract_x
_atom_site_fract_y
_atom_site_fract_z
_atom_site_U_iso_or_equiv
_atom_site_adp_type
_atom_site_occupancy
_atom_site_site_symmetry_order
_atom_site_calc_flag
_atom_site_refinement_flags_posn
_atom_site_refinement_flags_adp
_atom_site_refinement_flags_occupancy
_atom_site_disorder_assembly
_atom_site_disorder_group
Mn1 Mn 0.5000 1.05335(3) 0.2500 0.0256(2) Uani 1 2 d S T P . .
O1 O 0.41440(16) 0.97640(13) 0.3366(3) 0.0414(6) Uani 1 1 d . . . . .
O2 O 0.38826(15) 0.93408(12) 0.5596(3) 0.0388(6) Uani 1 1 d . . . . .
O3 O -0.0366(4) 0.8505(3) 0.4833(8) 0.1015(17) Uani 0.713(5) 1 d . U P A 1
O4 O 0.0941(3) 0.7886(3) 0.5194(6) 0.0769(15) Uani 0.713(5) 1 d . U P A 1
O3A O 0.0702(10) 0.8317(8) 0.6012(18) 0.100(2) Uani 0.287(5) 1 d . U P A 2
O4A O -0.0210(8) 0.8120(7) 0.3903(15) 0.073(2) Uani 0.287(5) 1 d . U P A 2
N1 N 0.0480(3) 0.8393(2) 0.4658(5) 0.0731(11) Uani 1 1 d . U . . .
N2 N 0.4131(2) 1.13485(14) 0.3564(3) 0.0373(7) Uani 1 1 d . . . . .
C1 C 0.3619(2) 0.95198(16) 0.4269(4) 0.0275(8) Uani 1 1 d . . . . .
C2 C 0.2550(2) 0.94321(17) 0.3702(4) 0.0299(8) Uani 1 1 d . . . . .
C3 C 0.2105(2) 0.9822(2) 0.2542(5) 0.0568(12) Uani 1 1 d . . . . .
H3 H 0.2470 1.0129 0.2055 0.068 Uiso 1 1 calc R U . . .
C4 C 0.1998(2) 0.89727(17) 0.4386(4) 0.0340(8) Uani 1 1 d . . . . .
H4 H 0.2290 0.8705 0.5177 0.041 Uiso 1 1 calc R U . . .
C5 C 0.1010(2) 0.89067(18) 0.3902(4) 0.0371(9) Uani 1 1 d . . . . .
C6 C 0.0539(2) 0.9305(2) 0.2749(4) 0.0412(10) Uani 1 1 d . . . . .
C7 C 0.1108(3) 0.9760(2) 0.2089(5) 0.0654(14) Uani 1 1 d . . . . .
H7 H 0.0817 1.0037 0.1313 0.079 Uiso 1 1 calc R U . . .
C8 C 0.3673(3) 1.18357(19) 0.2716(4) 0.0453(10) Uani 1 1 d . . . . .
H8 H 0.3795 1.1873 0.1716 0.054 Uiso 1 1 calc R U . . .
C9 C 0.3951(3) 1.1321(2) 0.4989(5) 0.0622(13) Uani 1 1 d . . . . .
H9 H 0.4263 1.0990 0.5620 0.075 Uiso 1 1 calc R U . . .
C10 C 0.3035(3) 1.22861(18) 0.3224(4) 0.0434(10) Uani 1 1 d . . . . .
H10 H 0.2733 1.2613 0.2572 0.052 Uiso 1 1 calc R U . . .
C11 C 0.3324(3) 1.1759(2) 0.5573(5) 0.0712(15) Uani 1 1 d . . . . .
H11 H 0.3227 1.1718 0.6584 0.085 Uiso 1 1 calc R U . . .
C12 C 0.2837(2) 1.22562(17) 0.4704(4) 0.0383(9) Uani 1 1 d . . . . .

loop_
_atom_site_aniso_label
_atom_site_aniso_U_11
_atom_site_aniso_U_22
_atom_site_aniso_U_33
_atom_site_aniso_U_23
_atom_site_aniso_U_13
_atom_site_aniso_U_12
Mn1 0.0152(4) 0.0345(4) 0.0267(4) 0.000 0.0015(3) 0.000
O1 0.0261(13) 0.0541(16) 0.0444(17) 0.0077(13) 0.0066(12) -0.0086(11)
O2 0.0244(12) 0.0578(16) 0.0317(15) 0.0064(12) -0.0060(11) -0.0062(11)
O3 0.052(3) 0.134(4) 0.120(4) 0.046(3) 0.017(3) -0.014(3)
O4 0.066(3) 0.070(3) 0.095(3) 0.022(2) 0.010(2) -0.014(2)
O3A 0.077(4) 0.118(4) 0.105(4) 0.031(4) 0.009(4) -0.026(4)
O4A 0.044(4) 0.083(4) 0.089(4) 0.016(4) -0.004(4) -0.027(3)
N1 0.0331(19) 0.103(3) 0.079(3) 0.030(2) -0.0064(19) -0.024(2)
N2 0.0341(17) 0.0441(18) 0.0343(19) 0.0009(14) 0.0069(14) 0.0085(14)
C1 0.0190(17) 0.0310(19) 0.032(2) -0.0001(16) 0.0035(15) -0.0027(14)
C2 0.0195(16) 0.042(2) 0.0272(19) 0.0011(16) -0.0001(14) -0.0015(15)
C3 0.025(2) 0.085(3) 0.058(3) 0.036(2) -0.0052(19) -0.006(2)
C4 0.0235(18) 0.040(2) 0.036(2) 0.0022(17) -0.0052(16) -0.0023(15)
C5 0.0228(18) 0.047(2) 0.041(2) 0.0010(18) 0.0030(16) -0.0092(16)
C6 0.0170(18) 0.060(3) 0.045(2) -0.001(2) -0.0040(16) 0.0014(16)
C7 0.029(2) 0.095(3) 0.068(3) 0.038(3) -0.010(2) -0.003(2)
C8 0.056(3) 0.049(2) 0.032(2) -0.0002(18) 0.0113(19) 0.016(2)
C9 0.085(3) 0.067(3) 0.040(3) 0.015(2) 0.026(2) 0.046(3)
C10 0.050(2) 0.043(2) 0.038(2) 0.0071(18) 0.0090(19) 0.0193(18)
C11 0.098(4) 0.080(3) 0.043(3) 0.024(2) 0.039(3) 0.054(3)
C12 0.040(2) 0.042(2) 0.035(2) 0.0020(18) 0.0131(17) 0.0118(17)

loop_
_atom_type_symbol
_atom_type_description
_atom_type_scat_dispersion_real
_atom_type_scat_dispersion_imag
_atom_type_scat_source
C C 0.0033 0.0016 'International Tables Vol C Tables 4.2.6.8 and 6.1.1.4'
H H 0.0000 0.0000 'International Tables Vol C Tables 4.2.6.8 and 6.1.1.4'
Mn Mn 0.3368 0.7283 'International Tables Vol C Tables 4.2.6.8 and 6.1.1.4'
N N 0.0061 0.0033 'International Tables Vol C Tables 4.2.6.8 and 6.1.1.4'
O O 0.0106 0.0060 'International Tables Vol C Tables 4.2.6.8 and 6.1.1.4'

loop_
_geom_angle_atom_site_label_1
_geom_angle_atom_site_label_2
_geom_angle_atom_site_label_3
_geom_angle
_geom_angle_site_symmetry_1
_geom_angle_site_symmetry_3
O1 Mn1 O1 89.15(14) . 2_655
O1 Mn1 O2 99.94(9) . 5_676
O1 Mn1 O2 89.48(9) 2_655 5_676
O1 Mn1 O2 89.48(9) . 6_575
O1 Mn1 O2 99.94(9) 2_655 6_575
O2 Mn1 O2 166.83(13) 5_676 6_575
O1 Mn1 N2 90.19(10) . .
O1 Mn1 N2 176.68(10) 2_655 .
O2 Mn1 N2 87.43(10) 5_676 .
O2 Mn1 N2 83.31(9) 6_575 .
O1 Mn1 N2 176.68(10) . 2_655
O1 Mn1 N2 90.19(10) 2_655 2_655
O2 Mn1 N2 83.31(9) 5_676 2_655
O2 Mn1 N2 87.43(10) 6_575 2_655
N2 Mn1 N2 90.65(15) . 2_655
C1 O1 Mn1 154.9(2) . .
C1 O2 Mn1 144.0(2) . 5_676
O3A N1 O4A 125.1(9) . .
O3 N1 O4 123.3(5) . .
O3A N1 C5 117.6(7) . .
O4A N1 C5 116.9(7) . .
O3 N1 C5 118.5(5) . .
O4 N1 C5 117.9(4) . .
C9 N2 C8 116.1(3) . .
C9 N2 Mn1 122.8(2) . .
C8 N2 Mn1 120.6(2) . .
O2 C1 O1 126.8(3) . .
O2 C1 C2 116.2(3) . .
O1 C1 C2 117.0(3) . .
C3 C2 C4 118.8(3) . .
C3 C2 C1 121.0(3) . .
C4 C2 C1 120.1(3) . .
C2 C3 C7 120.2(4) . .
C2 C3 H3 119.9 . .
C7 C3 H3 119.9 . .
C2 C4 C5 120.3(3) . .
C2 C4 H4 119.8 . .
C5 C4 H4 119.8 . .
C4 C5 C6 121.9(3) . .
C4 C5 N1 117.0(3) . .
C6 C5 N1 121.1(3) . .
C7 C6 C5 116.4(3) . .
C7 C6 C6 118.4(3) . 2
C5 C6 C6 125.0(3) . 2
C6 C7 C3 122.3(4) . .
C6 C7 H7 118.9 . .
C3 C7 H7 118.9 . .
N2 C8 C10 124.0(3) . .
N2 C8 H8 118.0 . .
C10 C8 H8 118.0 . .
N2 C9 C11 122.8(4) . .
N2 C9 H9 118.6 . .
C11 C9 H9 118.6 . .
C8 C10 C12 120.2(3) . .
C8 C10 H10 119.9 . .
C12 C10 H10 119.9 . .
C12 C11 C9 121.6(4) . .
C12 C11 H11 119.2 . .
C9 C11 H11 119.2 . .
C11 C12 C10 115.3(3) . .
C11 C12 C12 123.2(4) . 7_576
C10 C12 C12 121.5(4) . 7_576

loop_
_geom_bond_atom_site_label_1
_geom_bond_atom_site_label_2
_geom_bond_distance
_geom_bond_site_symmetry_2
Mn1 O1 2.127(2) .
Mn1 O1 2.127(2) 2_655
Mn1 O2 2.158(2) 5_676
Mn1 O2 2.158(2) 6_575
Mn1 N2 2.282(3) .
Mn1 N2 2.282(3) 2_655
O1 C1 1.247(4) .
O2 C1 1.242(4) .
O2 Mn1 2.158(2) 5_676
O3 N1 1.220(6) .
O4 N1 1.245(6) .
O3A N1 1.215(15) .
O4A N1 1.220(11) .
N1 C5 1.463(5) .
N2 C9 1.324(4) .
N2 C8 1.330(4) .
C1 C2 1.510(4) .
C2 C3 1.368(5) .
C2 C4 1.374(4) .
C3 C7 1.392(5) .
C3 H3 0.9300 .
C4 C5 1.385(4) .
C4 H4 0.9300 .
C5 C6 1.387(5) .
C6 C7 1.373(5) .
C6 C6 1.499(6) 2
C7 H7 0.9300 .
C8 C10 1.368(5) .
C8 H8 0.9300 .
C9 C11 1.373(5) .
C9 H9 0.9300 .
C10 C12 1.381(5) .
C10 H10 0.9300 .
C11 C12 1.370(5) .
C11 H11 0.9300 .
C12 C12 1.481(6) 7_576

loop_
_geom_torsion_atom_site_label_1
_geom_torsion_atom_site_label_2
_geom_torsion_atom_site_label_3
_geom_torsion_atom_site_label_4
_geom_torsion
_geom_torsion_site_symmetry_1
_geom_torsion_site_symmetry_4
Mn1 O2 C1 O1 21.3(6) 5_676 .
Mn1 O2 C1 C2 -158.5(3) 5_676 .
Mn1 O1 C1 O2 -72.1(7) . .
Mn1 O1 C1 C2 107.8(5) . .
O2 C1 C2 C3 155.3(4) . .
O1 C1 C2 C3 -24.5(5) . .
O2 C1 C2 C4 -22.3(5) . .
O1 C1 C2 C4 157.8(3) . .
C4 C2 C3 C7 1.2(6) . .
C1 C2 C3 C7 -176.5(4) . .
C3 C2 C4 C5 0.1(5) . .
C1 C2 C4 C5 177.9(3) . .
C2 C4 C5 C6 -1.4(6) . .
C2 C4 C5 N1 178.3(3) . .
O3A N1 C5 C4 38.0(12) . .
O4A N1 C5 C4 -148.6(9) . .
O3 N1 C5 C4 146.1(6) . .
O4 N1 C5 C4 -28.3(7) . .
O3A N1 C5 C6 -142.3(10) . .
O4A N1 C5 C6 31.1(10) . .
O3 N1 C5 C6 -34.1(7) . .
O4 N1 C5 C6 151.4(5) . .
C4 C5 C6 C7 1.3(6) . .
N1 C5 C6 C7 -178.4(4) . .
C4 C5 C6 C6 -174.6(3) . 2
N1 C5 C6 C6 5.7(6) . 2
C5 C6 C7 C3 0.1(7) . .
C6 C6 C7 C3 176.3(4) 2 .
C2 C3 C7 C6 -1.4(8) . .
C9 N2 C8 C10 -1.1(6) . .
Mn1 N2 C8 C10 170.9(3) . .
C8 N2 C9 C11 0.7(7) . .
Mn1 N2 C9 C11 -171.1(4) . .
N2 C8 C10 C12 0.6(6) . .
N2 C9 C11 C12 0.3(8) . .
C9 C11 C12 C10 -0.9(7) . .
C9 C11 C12 C12 -179.3(5) . 7_576
C8 C10 C12 C11 0.5(6) . .
C8 C10 C12 C12 178.9(4) . 7_576
